data_9017618
loop_
_publ_author_name
'Nestola, F.'
'Mills, S. J.'
'Periotto, B.'
'Scandolo, L.'

_publ_section_title
;
 The alunite supergroup under high pressure: the case of natrojarosite,
 NaFe3(SO4)2(OH)6
 Note: P = 4.729 GPa
;
_journal_name_full 'Mineralogical Magazine'
_journal_page_first 3007
_journal_page_last 3017
_journal_volume 77
_journal_year 2013
_chemical_compound_source 'Londonderry Li deposit, Nepean, Western Australia, Australia'
_chemical_formula_sum 'Fe3 H6 Na O14 S2'
_chemical_name_mineral Natrojarosite
_space_group_IT_number 166
_space_group_name_Hall '-R 3 2"'
_space_group_name_H-M_alt 'R -3 m :H'
_symmetry_space_group_name_H-M 'R -3 m :H'
_cell_angle_alpha 90
_cell_angle_beta 90
_cell_angle_gamma 120
_cell_formula_units_Z 3
_cell_length_a 7.2205
_cell_length_b 7.2205
_cell_length_c 15.9139
_cell_volume 718.525
_database_code_amcsd 0020122
_diffrn_ambient_pressure 4.729e+06
_exptl_crystal_density_diffrn 3.360
_cod_data_source_file inputs/fixed/downloads/18/18525.cif
_cod_data_source_block 18525
_cod_original_sg_symbol_H-M 'R -3 m'
_cod_original_formula_sum 'Na Fe3 S2 O14 H6'
_cod_database_code 9017618

loop_
_space_group_symop_operation_xyz
x,y,z
2/3+x,1/3+y,1/3+z
1/3+x,2/3+y,2/3+z
x,x-y,z
2/3+x,1/3+x-y,1/3+z
1/3+x,2/3+x-y,2/3+z
y,x,-z
2/3+y,1/3+x,1/3-z
1/3+y,2/3+x,2/3-z
-x+y,y,z
2/3-x+y,1/3+y,1/3+z
1/3-x+y,2/3+y,2/3+z
-x,-x+y,-z
2/3-x,1/3-x+y,1/3-z
1/3-x,2/3-x+y,2/3-z
-y,-x,z
2/3-y,1/3-x,1/3+z
1/3-y,2/3-x,2/3+z
x-y,-y,-z
2/3+x-y,1/3-y,1/3-z
1/3+x-y,2/3-y,2/3-z
y,-x+y,-z
2/3+y,1/3-x+y,1/3-z
1/3+y,2/3-x+y,2/3-z
-x+y,-x,z
2/3-x+y,1/3-x,1/3+z
1/3-x+y,2/3-x,2/3+z
-x,-y,-z
2/3-x,1/3-y,1/3-z
1/3-x,2/3-y,2/3-z
-y,x-y,z
2/3-y,1/3+x-y,1/3+z
1/3-y,2/3+x-y,2/3+z
x-y,x,-z
2/3+x-y,1/3+x,1/3-z
1/3+x-y,2/3+x,2/3-z

loop_
_atom_site_label
_atom_site_fract_x
_atom_site_fract_y
_atom_site_fract_z
_atom_site_U_iso_or_equiv
_atom_site_type_symbol
_atom_site_attached_hydrogens
Na 0.00000 0.00000 0.00000 0.03700 Na 0
Fe 0.83333 0.16667 0.16667 0.01440 Fe 0
S 0.66667 0.33333 0.01580 0.01600 S 0
O1 0.66667 0.33333 -0.07630 0.01200 O 0
O2 0.77800 0.22200 0.04490 0.01700 O 0
O-H3 0.12630 0.25270 0.13210 0.01500 O 1

loop_
_cod_changelog_entry_id
_cod_changelog_entry_author
_cod_changelog_entry_date
_cod_changelog_entry_text
1
;cod-tools version 3.8.0
Id: cif_guess_AMCSD_atom_types 9574 2023-05-10 09:00:05Z saulius
;
2023-05-10T18:58:27+03:00
;Derived atom types and hydrogen counts
from atom names that follow the AMCSD naming convention
(Wat == water, O-H == hydroxyl).
;

loop_
_cod_related_entry_id
_cod_related_entry_database
_cod_related_entry_code
1 AMCSD 0020122
